data_7156539
loop_
_publ_author_name
'Chandrasekhar, Attoor'
'Ramkumar, Venkatachalam'
'Sankararaman, Sethuraman'

_publ_section_title
;
 Palladium catalyzed carbonylative annulation of the C(sp<sup>2</sup>)-H
 bond of N,1-diaryl-1H-tetrazol-5-amines and
 N,4-diaryl-4H-triazol-3-amines to quinazolinones.
;
_journal_issue 44
_journal_name_full 'Organic &amp; biomolecular chemistry'
_journal_page_first 8629
_journal_page_last 8638
_journal_paper_doi 10.1039/c8ob02516a
_journal_volume 16
_journal_year 2018
_chemical_formula_sum 'C26 H20 N10 Pd'
_chemical_formula_weight 578.92
_space_group_crystal_system monoclinic
_space_group_IT_number 14
_space_group_name_Hall '-P 2yn'
_space_group_name_H-M_alt 'P 1 21/n 1'
_symmetry_space_group_name_Hall '-P 2yn'
_symmetry_space_group_name_H-M 'P 1 21/n 1'
_atom_sites_solution_hydrogens geom
_audit_creation_method SHELXL-2014/7
_audit_update_record
;
2018-04-03 deposited with the CCDC.
2018-10-25 downloaded from the CCDC.
;
_cell_angle_alpha 90
_cell_angle_beta 116.114(5)
_cell_angle_gamma 90
_cell_formula_units_Z 4
_cell_length_a 14.0025(17)
_cell_length_b 13.5967(18)
_cell_length_c 15.1462(14)
_cell_measurement_reflns_used 1607
_cell_measurement_temperature 296(2)
_cell_measurement_theta_max 19.92
_cell_measurement_theta_min 2.65
_cell_volume 2589.3(5)
_computing_cell_refinement 'Bruker SAINT'
_computing_data_collection 'Bruker APEX2'
_computing_data_reduction 'Bruker SAINT'
_computing_molecular_graphics 'Bruker SHELXTL'
_computing_publication_material 'Bruker SHELXTL'
_computing_structure_refinement 'SHELXL-2014/7 (Sheldrick, 2014)'
_computing_structure_solution 'SHELXS-97 (Sheldrick 2008)'
_diffrn_ambient_temperature 296(2)
_diffrn_measured_fraction_theta_full 0.997
_diffrn_measured_fraction_theta_max 0.997
_diffrn_measurement_device_type 'Bruker APEX-II CCD'
_diffrn_measurement_method '\f and \w scans'
_diffrn_radiation_type MoK\a
_diffrn_radiation_wavelength 0.71073
_diffrn_reflns_av_R_equivalents 0.0884
_diffrn_reflns_av_unetI/netI 0.1029
_diffrn_reflns_Laue_measured_fraction_full 0.997
_diffrn_reflns_Laue_measured_fraction_max 0.997
_diffrn_reflns_limit_h_max 16
_diffrn_reflns_limit_h_min -16
_diffrn_reflns_limit_k_max 16
_diffrn_reflns_limit_k_min -15
_diffrn_reflns_limit_l_max 12
_diffrn_reflns_limit_l_min -18
_diffrn_reflns_number 16326
_diffrn_reflns_point_group_measured_fraction_full 0.997
_diffrn_reflns_point_group_measured_fraction_max 0.997
_diffrn_reflns_theta_full 24.997
_diffrn_reflns_theta_max 24.997
_diffrn_reflns_theta_min 1.652
_exptl_absorpt_coefficient_mu 0.752
_exptl_absorpt_correction_type none
_exptl_crystal_colour pink
_exptl_crystal_density_diffrn 1.485
_exptl_crystal_description Block
_exptl_crystal_F_000 1168
_exptl_crystal_size_max 0.180
_exptl_crystal_size_mid 0.120
_exptl_crystal_size_min 0.100
_refine_diff_density_max 0.451
_refine_diff_density_min -0.584
_refine_diff_density_rms 0.112
_refine_ls_extinction_method none
_refine_ls_goodness_of_fit_ref 1.000
_refine_ls_hydrogen_treatment constr
_refine_ls_matrix_type full
_refine_ls_number_parameters 334
_refine_ls_number_reflns 4545
_refine_ls_number_restraints 0
_refine_ls_restrained_S_all 1.000
_refine_ls_R_factor_all 0.1008
_refine_ls_R_factor_gt 0.0480
_refine_ls_shift/su_max 0.000
_refine_ls_shift/su_mean 0.000
_refine_ls_structure_factor_coef Fsqd
_refine_ls_weighting_details 'w=1/[\s^2^(Fo^2^)+(0.0402P)^2^] where P=(Fo^2^+2Fc^2^)/3'
_refine_ls_weighting_scheme calc
_refine_ls_wR_factor_gt 0.0889
_refine_ls_wR_factor_ref 0.1127
_reflns_Friedel_coverage 0.000
_reflns_number_gt 2735
_reflns_number_total 4545
_reflns_threshold_expression 'I > 2\s(I)'
_cod_data_source_file c8ob02516a2.cif
_cod_data_source_block 1159
_cod_depositor_comments 'Adding full bibliography for 7156537--7156540.cif.'
_cod_database_code 7156539
_shelx_shelxl_version_number 2014/7
_shelx_space_group_comment
; 
The symmetry employed for this shelxl refinement is uniquely defined 
by the following loop, which should always be used as a source of 
symmetry information in preference to the above space-group names. 
They are only intended as comments. 
;
_shelx_estimated_absorpt_t_min 0.877
_shelx_estimated_absorpt_t_max 0.929

loop_
_space_group_symop_operation_xyz
'x, y, z'
'-x+1/2, y+1/2, -z+1/2'
'-x, -y, -z'
'x-1/2, -y-1/2, z-1/2'

loop_
_atom_site_label
_atom_site_type_symbol
_atom_site_fract_x
_atom_site_fract_y
_atom_site_fract_z
_atom_site_U_iso_or_equiv
_atom_site_adp_type
_atom_site_occupancy
_atom_site_site_symmetry_order
_atom_site_calc_flag
_atom_site_refinement_flags_posn
_atom_site_refinement_flags_adp
C1 C 0.5376(6) 0.2801(5) 0.8188(5) 0.063(2) Uani 1 1 d . .
H1 H 0.5944 0.2983 0.8061 0.076 Uiso 1 1 calc R U
C2 C 0.5547(8) 0.2546(6) 0.9126(5) 0.082(3) Uani 1 1 d . .
H2 H 0.6232 0.2553 0.9636 0.098 Uiso 1 1 calc R U
C3 C 0.4722(10) 0.2286(7) 0.9304(6) 0.100(4) Uani 1 1 d . .
H3 H 0.4835 0.2110 0.9937 0.121 Uiso 1 1 calc R U
C4 C 0.3721(9) 0.2279(7) 0.8558(7) 0.103(3) Uani 1 1 d . .
H4 H 0.3158 0.2097 0.8692 0.123 Uiso 1 1 calc R U
C5 C 0.3511(7) 0.2532(6) 0.7609(5) 0.081(3) Uani 1 1 d . .
H5 H 0.2824 0.2533 0.7102 0.097 Uiso 1 1 calc R U
C6 C 0.4378(6) 0.2785(5) 0.7456(5) 0.0499(18) Uani 1 1 d . .
C7 C 0.4522(5) 0.3802(5) 0.6105(4) 0.0385(15) Uani 1 1 d . .
C8 C 0.2518(4) 0.4663(5) 0.2689(4) 0.0364(16) Uani 1 1 d . .
C9 C 0.2322(5) 0.3688(5) 0.2455(4) 0.0481(17) Uani 1 1 d . .
H9 H 0.2607 0.3215 0.2946 0.058 Uiso 1 1 calc R U
C10 C 0.1702(6) 0.3400(6) 0.1489(5) 0.071(2) Uani 1 1 d . .
H10 H 0.1564 0.2738 0.1333 0.085 Uiso 1 1 calc R U
C11 C 0.1296(6) 0.4102(7) 0.0769(5) 0.070(2) Uani 1 1 d . .
H11 H 0.0890 0.3910 0.0120 0.084 Uiso 1 1 calc R U
C12 C 0.1477(5) 0.5072(7) 0.0990(5) 0.067(2) Uani 1 1 d . .
H12 H 0.1182 0.5540 0.0494 0.080 Uiso 1 1 calc R U
C13 C 0.2104(5) 0.5373(5) 0.1957(4) 0.0513(18) Uani 1 1 d . .
H13 H 0.2242 0.6036 0.2109 0.062 Uiso 1 1 calc R U
C14 C 0.5363(5) 0.4987(5) 0.2711(4) 0.0430(16) Uani 1 1 d . .
C15 C 0.4575(6) 0.4623(5) 0.1842(4) 0.059(2) Uani 1 1 d . .
H15 H 0.3868 0.4620 0.1737 0.071 Uiso 1 1 calc R U
C16 C 0.4852(8) 0.4264(6) 0.1131(5) 0.082(3) Uani 1 1 d . .
H16 H 0.4326 0.4011 0.0549 0.098 Uiso 1 1 calc R U
C17 C 0.5866(10) 0.4273(6) 0.1265(7) 0.093(3) Uani 1 1 d . .
H17 H 0.6034 0.4035 0.0775 0.111 Uiso 1 1 calc R U
C18 C 0.6654(8) 0.4629(6) 0.2119(7) 0.088(3) Uani 1 1 d . .
H18 H 0.7355 0.4639 0.2209 0.106 Uiso 1 1 calc R U
C19 C 0.6400(6) 0.4975(5) 0.2850(5) 0.061(2) Uani 1 1 d . .
H19 H 0.6936 0.5201 0.3440 0.073 Uiso 1 1 calc R U
C20 C 0.6998(4) 0.4388(5) 0.5827(4) 0.0359(14) Uani 1 1 d . .
C21 C 0.9006(5) 0.4028(5) 0.6723(4) 0.0432(16) Uani 1 1 d . .
C22 C 0.9483(5) 0.4926(5) 0.6978(5) 0.0586(19) Uani 1 1 d . .
H22 H 0.9121 0.5493 0.6662 0.070 Uiso 1 1 calc R U
C23 C 1.0499(6) 0.4980(7) 0.7704(6) 0.085(3) Uani 1 1 d . .
H23 H 1.0820 0.5591 0.7903 0.102 Uiso 1 1 calc R U
C24 C 1.1055(7) 0.4141(9) 0.8147(6) 0.096(3) Uani 1 1 d . .
H24 H 1.1750 0.4178 0.8637 0.115 Uiso 1 1 calc R U
C25 C 1.0565(7) 0.3263(8) 0.7853(6) 0.093(3) Uani 1 1 d . .
H25 H 1.0943 0.2692 0.8135 0.111 Uiso 1 1 calc R U
C26 C 0.9529(6) 0.3183(5) 0.7150(5) 0.063(2) Uani 1 1 d . .
H26 H 0.9197 0.2574 0.6971 0.076 Uiso 1 1 calc R U
N1 N 0.4189(4) 0.3018(4) 0.6461(3) 0.0485(14) Uani 1 1 d . .
N2 N 0.3831(4) 0.2288(4) 0.5751(4) 0.0577(16) Uani 1 1 d . .
N3 N 0.3934(4) 0.2623(4) 0.5002(3) 0.0504(15) Uani 1 1 d . .
N4 N 0.4368(4) 0.3537(4) 0.5192(3) 0.0375(12) Uani 1 1 d . .
N5 N 0.3204(4) 0.4910(4) 0.3677(3) 0.0367(12) Uani 1 1 d . .
N6 N 0.5076(4) 0.5347(3) 0.3448(3) 0.0357(12) Uani 1 1 d . .
N7 N 0.6255(4) 0.3985(4) 0.4975(3) 0.0372(13) Uani 1 1 d . .
N8 N 0.6751(4) 0.3325(4) 0.4642(3) 0.0525(15) Uani 1 1 d . .
N9 N 0.7747(4) 0.3269(4) 0.5238(3) 0.0532(15) Uani 1 1 d . .
N10 N 0.7927(4) 0.3931(4) 0.5986(3) 0.0438(13) Uani 1 1 d . .
Pd1 Pd 0.46996(4) 0.43650(3) 0.42512(3) 0.03200(16) Uani 1 1 d . .

loop_
_atom_site_aniso_label
_atom_site_aniso_U_11
_atom_site_aniso_U_22
_atom_site_aniso_U_33
_atom_site_aniso_U_23
_atom_site_aniso_U_13
_atom_site_aniso_U_12
C1 0.076(6) 0.058(6) 0.059(4) 0.001(4) 0.032(4) -0.001(4)
C2 0.132(9) 0.065(6) 0.047(5) 0.006(4) 0.037(5) 0.002(6)
C3 0.187(12) 0.078(7) 0.062(6) 0.008(5) 0.078(7) -0.003(8)
C4 0.161(11) 0.100(8) 0.098(7) -0.004(6) 0.103(7) -0.029(7)
C5 0.089(7) 0.091(7) 0.083(6) 0.003(5) 0.056(5) -0.026(5)
C6 0.077(6) 0.035(4) 0.053(4) -0.002(3) 0.043(4) -0.006(4)
C7 0.043(4) 0.041(4) 0.038(3) 0.001(3) 0.024(3) -0.004(3)
C8 0.036(4) 0.042(5) 0.032(3) -0.002(3) 0.016(3) 0.001(3)
C9 0.051(4) 0.041(5) 0.045(4) -0.010(3) 0.015(3) -0.001(3)
C10 0.064(5) 0.070(6) 0.072(5) -0.033(5) 0.025(4) -0.011(5)
C11 0.066(6) 0.091(8) 0.041(4) -0.019(4) 0.011(4) 0.012(5)
C12 0.056(5) 0.090(7) 0.044(4) 0.012(4) 0.013(4) 0.024(5)
C13 0.058(5) 0.052(5) 0.048(4) -0.001(3) 0.027(3) 0.003(4)
C14 0.065(5) 0.036(4) 0.040(3) 0.001(3) 0.034(4) -0.002(4)
C15 0.081(6) 0.062(6) 0.049(4) -0.009(3) 0.042(4) -0.001(4)
C16 0.120(8) 0.083(7) 0.058(4) -0.020(4) 0.054(5) -0.014(6)
C17 0.156(10) 0.069(7) 0.104(7) -0.020(5) 0.104(8) -0.006(7)
C18 0.113(8) 0.070(7) 0.128(7) -0.002(6) 0.095(7) 0.010(6)
C19 0.069(6) 0.060(6) 0.076(5) 0.004(4) 0.052(4) 0.011(4)
C20 0.037(4) 0.039(4) 0.039(3) 0.012(3) 0.023(3) 0.005(3)
C21 0.042(4) 0.044(5) 0.044(3) 0.005(3) 0.020(3) 0.004(3)
C22 0.041(5) 0.046(5) 0.086(5) 0.005(4) 0.026(4) 0.004(4)
C23 0.042(5) 0.092(8) 0.114(7) -0.029(6) 0.028(5) -0.023(5)
C24 0.045(6) 0.137(11) 0.081(6) 0.009(6) 0.006(5) 0.008(6)
C25 0.066(7) 0.100(9) 0.089(6) 0.047(6) 0.013(5) 0.020(6)
C26 0.060(5) 0.045(5) 0.080(5) 0.016(4) 0.027(4) 0.004(4)
N1 0.066(4) 0.041(4) 0.049(3) -0.002(3) 0.035(3) -0.013(3)
N2 0.083(5) 0.041(4) 0.055(3) -0.008(3) 0.035(3) -0.026(3)
N3 0.071(4) 0.038(4) 0.052(3) -0.003(3) 0.035(3) -0.008(3)
N4 0.049(3) 0.030(3) 0.042(3) -0.002(2) 0.028(2) -0.006(3)
N5 0.038(3) 0.042(3) 0.031(2) -0.008(2) 0.016(2) 0.007(3)
N6 0.039(3) 0.038(3) 0.033(2) -0.006(2) 0.019(2) -0.008(2)
N7 0.038(3) 0.038(3) 0.035(3) -0.009(2) 0.015(2) 0.007(2)
N8 0.053(4) 0.051(4) 0.052(3) -0.011(3) 0.022(3) 0.009(3)
N9 0.054(4) 0.064(4) 0.044(3) -0.010(3) 0.024(3) 0.014(3)
N10 0.039(3) 0.047(4) 0.046(3) -0.007(3) 0.019(3) 0.006(3)
Pd1 0.0376(3) 0.0311(3) 0.0307(2) -0.0034(2) 0.01808(19) -0.0010(3)

loop_
_atom_type_symbol
_atom_type_description
_atom_type_scat_dispersion_real
_atom_type_scat_dispersion_imag
_atom_type_scat_source
C C 0.0033 0.0016 'International Tables Vol C Tables 4.2.6.8 and 6.1.1.4'
H H 0.0000 0.0000 'International Tables Vol C Tables 4.2.6.8 and 6.1.1.4'
N N 0.0061 0.0033 'International Tables Vol C Tables 4.2.6.8 and 6.1.1.4'
Pd Pd -0.9988 1.0072 'International Tables Vol C Tables 4.2.6.8 and 6.1.1.4'

loop_
_geom_angle_atom_site_label_1
_geom_angle_atom_site_label_2
_geom_angle_atom_site_label_3
_geom_angle
_geom_angle_site_symmetry_1
_geom_angle_site_symmetry_3
C6 C1 C2 119.3(7) . .
C6 C1 H1 120.3 . .
C2 C1 H1 120.3 . .
C3 C2 C1 120.0(9) . .
C3 C2 H2 120.0 . .
C1 C2 H2 120.0 . .
C2 C3 C4 119.8(8) . .
C2 C3 H3 120.1 . .
C4 C3 H3 120.1 . .
C3 C4 C5 122.3(9) . .
C3 C4 H4 118.8 . .
C5 C4 H4 118.8 . .
C6 C5 C4 116.1(8) . .
C6 C5 H5 122.0 . .
C4 C5 H5 122.0 . .
C1 C6 C5 122.5(6) . .
C1 C6 N1 120.0(6) . .
C5 C6 N1 117.4(7) . .
N6 C7 N4 126.3(5) 3_666 .
N6 C7 N1 128.2(5) 3_666 .
N4 C7 N1 105.5(5) . .
C9 C8 C13 120.1(5) . .
C9 C8 N5 117.9(5) . .
C13 C8 N5 121.9(6) . .
C8 C9 C10 120.4(6) . .
C8 C9 H9 119.8 . .
C10 C9 H9 119.8 . .
C11 C10 C9 119.4(7) . .
C11 C10 H10 120.3 . .
C9 C10 H10 120.3 . .
C12 C11 C10 120.9(7) . .
C12 C11 H11 119.5 . .
C10 C11 H11 119.5 . .
C11 C12 C13 120.3(7) . .
C11 C12 H12 119.8 . .
C13 C12 H12 119.8 . .
C8 C13 C12 118.8(7) . .
C8 C13 H13 120.6 . .
C12 C13 H13 120.6 . .
C19 C14 C15 119.2(6) . .
C19 C14 N6 121.8(6) . .
C15 C14 N6 119.0(6) . .
C16 C15 C14 119.1(7) . .
C16 C15 H15 120.4 . .
C14 C15 H15 120.4 . .
C17 C16 C15 121.2(8) . .
C17 C16 H16 119.4 . .
C15 C16 H16 119.4 . .
C16 C17 C18 120.4(8) . .
C16 C17 H17 119.8 . .
C18 C17 H17 119.8 . .
C17 C18 C19 119.4(8) . .
C17 C18 H18 120.3 . .
C19 C18 H18 120.3 . .
C14 C19 C18 120.5(7) . .
C14 C19 H19 119.7 . .
C18 C19 H19 119.7 . .
N5 C20 N10 131.0(5) 3_666 .
N5 C20 N7 124.2(5) 3_666 .
N10 C20 N7 104.8(5) . .
C26 C21 C22 121.8(7) . .
C26 C21 N10 116.9(6) . .
C22 C21 N10 121.3(6) . .
C21 C22 C23 118.9(7) . .
C21 C22 H22 120.6 . .
C23 C22 H22 120.6 . .
C22 C23 C24 120.9(9) . .
C22 C23 H23 119.5 . .
C24 C23 H23 119.5 . .
C25 C24 C23 118.4(9) . .
C25 C24 H24 120.8 . .
C23 C24 H24 120.8 . .
C24 C25 C26 122.3(9) . .
C24 C25 H25 118.8 . .
C26 C25 H25 118.8 . .
C21 C26 C25 117.6(7) . .
C21 C26 H26 121.2 . .
C25 C26 H26 121.2 . .
C7 N1 N2 108.9(5) . .
C7 N1 C6 130.1(5) . .
N2 N1 C6 119.3(5) . .
N3 N2 N1 106.7(5) . .
N2 N3 N4 110.5(4) . .
C7 N4 N3 108.4(4) . .
C7 N4 Pd1 126.1(4) . .
N3 N4 Pd1 125.5(3) . .
C20 N5 C8 123.8(5) 3_666 .
C20 N5 Pd1 117.5(4) 3_666 .
C8 N5 Pd1 117.3(4) . .
C7 N6 C14 119.5(5) 3_666 .
C7 N6 Pd1 115.5(3) 3_666 .
C14 N6 Pd1 118.7(4) . .
N8 N7 C20 108.3(5) . .
N8 N7 Pd1 124.7(4) . .
C20 N7 Pd1 126.8(4) . .
N9 N8 N7 110.6(5) . .
N8 N9 N10 106.7(5) . .
C20 N10 N9 109.7(5) . .
C20 N10 C21 133.7(5) . .
N9 N10 C21 116.6(5) . .
N5 Pd1 N4 89.50(19) . .
N5 Pd1 N6 89.67(19) . .
N4 Pd1 N6 172.03(18) . .
N5 Pd1 N7 171.41(18) . .
N4 Pd1 N7 90.13(19) . .
N6 Pd1 N7 89.51(19) . .
N5 Pd1 Pd1 90.44(13) . 3_666
N4 Pd1 Pd1 81.16(13) . 3_666
N6 Pd1 Pd1 90.91(13) . 3_666
N7 Pd1 Pd1 81.02(12) . 3_666

loop_
_geom_bond_atom_site_label_1
_geom_bond_atom_site_label_2
_geom_bond_distance
_geom_bond_site_symmetry_2
C1 C6 1.349(9) .
C1 C2 1.378(9) .
C1 H1 0.9300 .
C2 C3 1.344(12) .
C2 H2 0.9300 .
C3 C4 1.359(12) .
C3 H3 0.9300 .
C4 C5 1.378(10) .
C4 H4 0.9300 .
C5 C6 1.375(9) .
C5 H5 0.9300 .
C6 N1 1.447(7) .
C7 N6 1.333(7) 3_666
C7 N4 1.353(6) .
C7 N1 1.365(7) .
C8 C9 1.368(8) .
C8 C13 1.389(8) .
C8 N5 1.418(6) .
C9 C10 1.389(8) .
C9 H9 0.9300 .
C10 C11 1.370(9) .
C10 H10 0.9300 .
C11 C12 1.358(10) .
C11 H11 0.9300 .
C12 C13 1.398(8) .
C12 H12 0.9300 .
C13 H13 0.9300 .
C14 C19 1.372(8) .
C14 C15 1.385(8) .
C14 N6 1.428(7) .
C15 C16 1.385(9) .
C15 H15 0.9300 .
C16 C17 1.344(11) .
C16 H16 0.9300 .
C17 C18 1.367(11) .
C17 H17 0.9300 .
C18 C19 1.387(9) .
C18 H18 0.9300 .
C19 H19 0.9300 .
C20 N5 1.320(7) 3_666
C20 N10 1.364(7) .
C20 N7 1.366(7) .
C21 C26 1.363(8) .
C21 C22 1.363(9) .
C21 N10 1.436(7) .
C22 C23 1.364(9) .
C22 H22 0.9300 .
C23 C24 1.378(11) .
C23 H23 0.9300 .
C24 C25 1.350(11) .
C24 H24 0.9300 .
C25 C26 1.375(9) .
C25 H25 0.9300 .
C26 H26 0.9300 .
N1 N2 1.385(6) .
N2 N3 1.289(6) .
N3 N4 1.357(6) .
N4 Pd1 2.024(4) .
N5 C20 1.320(7) 3_666
N5 Pd1 2.022(4) .
N6 C7 1.333(7) 3_666
N6 Pd1 2.026(4) .
N7 N8 1.361(6) .
N7 Pd1 2.028(5) .
N8 N9 1.287(6) .
N9 N10 1.381(6) .
Pd1 Pd1 2.6748(8) 3_666

loop_
_geom_torsion_atom_site_label_1
_geom_torsion_atom_site_label_2
_geom_torsion_atom_site_label_3
_geom_torsion_atom_site_label_4
_geom_torsion
_geom_torsion_site_symmetry_1
_geom_torsion_site_symmetry_4
C6 C1 C2 C3 -0.1(12) . .
C1 C2 C3 C4 -0.2(14) . .
C2 C3 C4 C5 0.0(15) . .
C3 C4 C5 C6 0.6(14) . .
C2 C1 C6 C5 0.8(11) . .
C2 C1 C6 N1 -177.9(6) . .
C4 C5 C6 C1 -1.0(12) . .
C4 C5 C6 N1 177.7(7) . .
C13 C8 C9 C10 -0.6(10) . .
N5 C8 C9 C10 -176.6(6) . .
C8 C9 C10 C11 0.7(10) . .
C9 C10 C11 C12 -1.1(12) . .
C10 C11 C12 C13 1.4(12) . .
C9 C8 C13 C12 0.9(9) . .
N5 C8 C13 C12 176.8(5) . .
C11 C12 C13 C8 -1.3(10) . .
C19 C14 C15 C16 -0.5(10) . .
N6 C14 C15 C16 -179.3(6) . .
C14 C15 C16 C17 -0.8(12) . .
C15 C16 C17 C18 0.8(14) . .
C16 C17 C18 C19 0.5(14) . .
C15 C14 C19 C18 1.8(10) . .
N6 C14 C19 C18 -179.4(6) . .
C17 C18 C19 C14 -1.8(12) . .
C26 C21 C22 C23 -2.3(10) . .
N10 C21 C22 C23 178.0(6) . .
C21 C22 C23 C24 2.7(12) . .
C22 C23 C24 C25 -0.7(14) . .
C23 C24 C25 C26 -1.8(15) . .
C22 C21 C26 C25 -0.1(10) . .
N10 C21 C26 C25 179.6(6) . .
C24 C25 C26 C21 2.2(13) . .
N6 C7 N1 N2 -179.9(6) 3_666 .
N4 C7 N1 N2 -0.3(7) . .
N6 C7 N1 C6 -15.1(11) 3_666 .
N4 C7 N1 C6 164.4(6) . .
C1 C6 N1 C7 -50.4(10) . .
C5 C6 N1 C7 130.9(7) . .
C1 C6 N1 N2 113.0(7) . .
C5 C6 N1 N2 -65.7(8) . .
C7 N1 N2 N3 -0.6(7) . .
C6 N1 N2 N3 -167.3(6) . .
N1 N2 N3 N4 1.3(7) . .
N6 C7 N4 N3 -179.3(6) 3_666 .
N1 C7 N4 N3 1.1(7) . .
N6 C7 N4 Pd1 -0.3(9) 3_666 .
N1 C7 N4 Pd1 -179.9(4) . .
N2 N3 N4 C7 -1.6(7) . .
N2 N3 N4 Pd1 179.4(4) . .
C9 C8 N5 C20 -135.0(6) . 3_666
C13 C8 N5 C20 49.1(8) . 3_666
C9 C8 N5 Pd1 58.8(6) . .
C13 C8 N5 Pd1 -117.2(6) . .
C19 C14 N6 C7 46.5(8) . 3_666
C15 C14 N6 C7 -134.7(6) . 3_666
C19 C14 N6 Pd1 -104.4(6) . .
C15 C14 N6 Pd1 74.4(6) . .
N5 C20 N7 N8 176.8(5) 3_666 .
N10 C20 N7 N8 -1.1(6) . .
N5 C20 N7 Pd1 1.3(8) 3_666 .
N10 C20 N7 Pd1 -176.6(4) . .
C20 N7 N8 N9 1.5(7) . .
Pd1 N7 N8 N9 177.1(4) . .
N7 N8 N9 N10 -1.3(7) . .
N5 C20 N10 N9 -177.3(6) 3_666 .
N7 C20 N10 N9 0.4(6) . .
N5 C20 N10 C21 0.1(11) 3_666 .
N7 C20 N10 C21 177.7(6) . .
N8 N9 N10 C20 0.5(7) . .
N8 N9 N10 C21 -177.3(5) . .
C26 C21 N10 C20 131.4(7) . .
C22 C21 N10 C20 -48.9(10) . .
C26 C21 N10 N9 -51.4(8) . .
C22 C21 N10 N9 128.3(6) . .
